data_4071351
loop_
_publ_author_name
'Lorber, Christian'
'Vendier, Laure'

_publ_section_title
;
 Routes to New N-Heterocyclic Carbene Titanium(IV) Imido Complexes
;
_journal_issue 12
_journal_name_full Organometallics
_journal_page_first 2774
_journal_paper_doi 10.1021/om800121g
_journal_volume 27
_journal_year 2008
_chemical_compound_source 'synthesis as described'
_chemical_formula_moiety 'C27 H40 Cl2 N4 Ti'
_chemical_formula_sum 'C27 H40 Cl2 N4 Ti'
_chemical_formula_weight 539.40
_chemical_name_systematic
;
 ?
;
_space_group_IT_number 61
_symmetry_cell_setting orthorhombic
_symmetry_Int_Tables_number 61
_symmetry_space_group_name_Hall '-P 2ac 2ab'
_symmetry_space_group_name_H-M 'P b c a'
_atom_sites_solution_hydrogens geom
_atom_sites_solution_primary direct
_atom_sites_solution_secondary difmap
_cell_angle_alpha 90
_cell_angle_beta 90
_cell_angle_gamma 90
_cell_formula_units_Z 16
_cell_length_a 16.2363(6)
_cell_length_b 17.0367(7)
_cell_length_c 43.7810(17)
_cell_measurement_reflns_used 9879
_cell_measurement_temperature 180(2)
_cell_measurement_theta_max 25.53
_cell_measurement_theta_min 2.90
_cell_measurement_wavelength 0.71073
_cell_volume 12110.4(8)
_computing_cell_refinement 'Bruker XSCANS'
_computing_data_collection 'Bruker XSCANS'
_computing_data_reduction 'Bruker SHELXTL'
_computing_molecular_graphics 'Ortep-3 for Windows (Farrugia, 1997)'
_computing_publication_material 'WinGX publication routines (Farrugia, 1999)'
_computing_structure_refinement 'SHELXL-97 (Sheldrick, 1997)'
_computing_structure_solution 'SIR92 (Giacovazzo et al, 1993)'
_diffrn_ambient_temperature 180(2)
_diffrn_measured_fraction_theta_full 0.999
_diffrn_measured_fraction_theta_max 0.999
_diffrn_radiation_monochromator graphite
_diffrn_radiation_probe x-ray
_diffrn_radiation_type MoK\a
_diffrn_radiation_wavelength 0.71073
_diffrn_reflns_av_R_equivalents 0.0437
_diffrn_reflns_av_unetI/netI 0.0295
_diffrn_reflns_limit_h_max 19
_diffrn_reflns_limit_h_min -18
_diffrn_reflns_limit_k_max 20
_diffrn_reflns_limit_k_min -20
_diffrn_reflns_limit_l_max 53
_diffrn_reflns_limit_l_min -53
_diffrn_reflns_number 95537
_diffrn_reflns_theta_full 25.68
_diffrn_reflns_theta_max 25.68
_diffrn_reflns_theta_min 1.56
_exptl_absorpt_coefficient_mu 0.48
_exptl_absorpt_correction_T_max 0.933
_exptl_absorpt_correction_T_min 0.878
_exptl_absorpt_correction_type multi-scan
_exptl_absorpt_process_details
;
        [c.f. r.h. blessing, acta cryst. (1995), a51, 33-38]
;
_exptl_crystal_colour 'light yellow'
_exptl_crystal_density_diffrn 1.183
_exptl_crystal_density_method 'not measured'
_exptl_crystal_description block
_exptl_crystal_F_000 4576
_exptl_crystal_size_max 0.3
_exptl_crystal_size_mid 0.25
_exptl_crystal_size_min 0.15
_refine_diff_density_max 0.616
_refine_diff_density_min -0.566
_refine_diff_density_rms 0.055
_refine_ls_extinction_method none
_refine_ls_goodness_of_fit_ref 1.088
_refine_ls_hydrogen_treatment constr
_refine_ls_matrix_type full
_refine_ls_number_parameters 631
_refine_ls_number_reflns 11491
_refine_ls_number_restraints 0
_refine_ls_restrained_S_all 1.088
_refine_ls_R_factor_all 0.0763
_refine_ls_R_factor_gt 0.0546
_refine_ls_shift/su_max 0.002
_refine_ls_shift/su_mean 0
_refine_ls_structure_factor_coef Fsqd
_refine_ls_weighting_details 'calc w=1/[\s^2^(Fo^2^)+(0.0347P)^2^+19.7896P] where P=(Fo^2^+2Fc^2^)/3'
_refine_ls_weighting_scheme calc
_refine_ls_wR_factor_gt 0.1201
_refine_ls_wR_factor_ref 0.1301
_reflns_number_gt 8723
_reflns_number_total 11491
_reflns_threshold_expression >2\s(I)
_cod_data_source_file om800121g-file001.cif
_cod_data_source_block (3e)
_cod_database_code 4071351

loop_
_symmetry_equiv_pos_as_xyz
'x, y, z'
'x+1/2, -y+1/2, -z'
'-x, y+1/2, -z+1/2'
'-x+1/2, -y, z+1/2'
'-x, -y, -z'
'-x-1/2, y-1/2, z'
'x, -y-1/2, z-1/2'
'x-1/2, y, -z-1/2'

loop_
_atom_site_label
_atom_site_type_symbol
_atom_site_fract_x
_atom_site_fract_y
_atom_site_fract_z
_atom_site_U_iso_or_equiv
_atom_site_adp_type
_atom_site_occupancy
_atom_site_symmetry_multiplicity
_atom_site_calc_flag
_atom_site_refinement_flags
C1 C 0.33143(17) 0.95353(17) 0.30330(7) 0.0306(7) Uani 1 1 d .
C2 C 0.2933(2) 1.0815(2) 0.29941(8) 0.0481(9) Uani 1 1 d .
H2 H 0.2749 1.1324 0.305 0.058 Uiso 1 1 calc R
C3 C 0.3153(2) 1.0577(2) 0.27159(9) 0.0493(9) Uani 1 1 d .
H3 H 0.3151 1.0884 0.2535 0.059 Uiso 1 1 calc R
C4 C 0.28627(19) 1.02068(17) 0.35090(7) 0.0348(7) Uani 1 1 d .
C5 C 0.3454(2) 1.05357(19) 0.37002(8) 0.0425(8) Uani 1 1 d .
C6 C 0.3287(3) 1.0535(2) 0.40116(9) 0.0551(10) Uani 1 1 d .
H6 H 0.3686 1.0745 0.4148 0.066 Uiso 1 1 calc R
C7 C 0.2561(3) 1.0239(2) 0.41297(9) 0.0605(11) Uani 1 1 d .
C8 C 0.1977(3) 0.9959(2) 0.39294(9) 0.0547(10) Uani 1 1 d .
H8 H 0.1469 0.9772 0.4009 0.066 Uiso 1 1 calc R
C9 C 0.2103(2) 0.99401(18) 0.36171(8) 0.0414(8) Uani 1 1 d .
C10 C 0.1418(2) 0.9690(2) 0.34081(10) 0.0553(10) Uani 1 1 d .
H10A H 0.161 0.9707 0.3196 0.083 Uiso 1 1 calc R
H10B H 0.0949 1.0046 0.3433 0.083 Uiso 1 1 calc R
H10C H 0.1248 0.9154 0.3459 0.083 Uiso 1 1 calc R
C11 C 0.4219(2) 1.0917(2) 0.35759(10) 0.0590(11) Uani 1 1 d .
H11A H 0.4558 1.1107 0.3746 0.089 Uiso 1 1 calc R
H11B H 0.4065 1.1359 0.3445 0.089 Uiso 1 1 calc R
H11C H 0.4532 1.0532 0.3457 0.089 Uiso 1 1 calc R
C12 C 0.2393(4) 1.0243(3) 0.44704(10) 0.0993(19) Uani 1 1 d .
H12A H 0.2869 1.0461 0.4578 0.149 Uiso 1 1 calc R
H12B H 0.2295 0.9704 0.454 0.149 Uiso 1 1 calc R
H12C H 0.1906 1.0565 0.4513 0.149 Uiso 1 1 calc R
C13 C 0.36882(19) 0.93622(18) 0.24817(7) 0.0351(7) Uani 1 1 d .
C14 C 0.3131(2) 0.8960(2) 0.22987(8) 0.0449(8) Uani 1 1 d .
C15 C 0.3439(2) 0.8585(2) 0.20417(8) 0.0530(9) Uani 1 1 d .
H15 H 0.3069 0.8309 0.1912 0.064 Uiso 1 1 calc R
C16 C 0.4271(2) 0.8600(2) 0.19673(8) 0.0508(9) Uani 1 1 d .
C17 C 0.4799(2) 0.9009(2) 0.21561(8) 0.0485(9) Uani 1 1 d .
H17 H 0.5369 0.9024 0.2107 0.058 Uiso 1 1 calc R
C18 C 0.4525(2) 0.93981(19) 0.24146(7) 0.0396(8) Uani 1 1 d .
C19 C 0.2231(2) 0.8912(3) 0.23805(10) 0.0684(12) Uani 1 1 d .
H19A H 0.2152 0.8513 0.2539 0.103 Uiso 1 1 calc R
H19B H 0.1912 0.877 0.2199 0.103 Uiso 1 1 calc R
H19C H 0.2045 0.9423 0.2457 0.103 Uiso 1 1 calc R
C20 C 0.4588(3) 0.8166(3) 0.16891(9) 0.0743(13) Uani 1 1 d .
H20A H 0.514 0.8357 0.1638 0.111 Uiso 1 1 d .
H20B H 0.4216 0.8255 0.1517 0.111 Uiso 1 1 d .
H20C H 0.4614 0.7602 0.1734 0.111 Uiso 1 1 d .
C21 C 0.5112(2) 0.9818(2) 0.26234(9) 0.0517(9) Uani 1 1 d .
H21A H 0.5192 0.9508 0.281 0.078 Uiso 1 1 calc R
H21B H 0.4885 1.0333 0.2677 0.078 Uiso 1 1 calc R
H21C H 0.5642 0.9887 0.252 0.078 Uiso 1 1 calc R
C22 C 0.3285(2) 0.6902(2) 0.37038(9) 0.0549(10) Uani 1 1 d .
H22A H 0.3381 0.6684 0.3908 0.082 Uiso 1 1 calc R
H22B H 0.3566 0.6578 0.3551 0.082 Uiso 1 1 calc R
H22C H 0.2693 0.6909 0.3661 0.082 Uiso 1 1 calc R
C23 C 0.3220(2) 0.8200(2) 0.39275(8) 0.0548(10) Uani 1 1 d .
H23A H 0.2628 0.8236 0.3887 0.082 Uiso 1 1 calc R
H23B H 0.3462 0.8727 0.3924 0.082 Uiso 1 1 calc R
H23C H 0.331 0.7961 0.4128 0.082 Uiso 1 1 calc R
C24 C 0.4627(2) 0.71956(19) 0.28450(8) 0.0434(8) Uani 1 1 d .
C25 C 0.4164(3) 0.6980(2) 0.25559(9) 0.0660(12) Uani 1 1 d .
H25A H 0.364 0.6731 0.261 0.099 Uiso 1 1 calc R
H25B H 0.4496 0.6615 0.2435 0.099 Uiso 1 1 calc R
H25C H 0.4057 0.7456 0.2436 0.099 Uiso 1 1 calc R
C26 C 0.5453(2) 0.7563(3) 0.27679(10) 0.0660(11) Uani 1 1 d .
H26A H 0.5366 0.8032 0.2643 0.099 Uiso 1 1 calc R
H26B H 0.5789 0.7184 0.2654 0.099 Uiso 1 1 calc R
H26C H 0.5737 0.7709 0.2957 0.099 Uiso 1 1 calc R
C27 C 0.4769(3) 0.6468(2) 0.30413(9) 0.0649(12) Uani 1 1 d .
H27A H 0.5058 0.6618 0.3229 0.097 Uiso 1 1 calc R
H27B H 0.5103 0.6088 0.2927 0.097 Uiso 1 1 calc R
H27C H 0.4238 0.623 0.3094 0.097 Uiso 1 1 calc R
C101 C 0.33447(17) 1.13885(17) 0.05545(7) 0.0289(6) Uani 1 1 d .
C102 C 0.3305(2) 1.0269(2) 0.02740(8) 0.0531(10) Uani 1 1 d .
H102 H 0.3362 0.9921 0.0106 0.064 Uiso 1 1 calc R
C103 C 0.3027(2) 1.00866(19) 0.05510(8) 0.0449(8) Uani 1 1 d .
H103 H 0.2845 0.9586 0.0619 0.054 Uiso 1 1 calc R
C104 C 0.3812(2) 1.14356(19) 0.00048(7) 0.0389(8) Uani 1 1 d .
C105 C 0.4646(2) 1.1356(2) -0.00588(8) 0.0449(8) Uani 1 1 d .
C106 C 0.4909(3) 1.1591(2) -0.03475(9) 0.0554(10) Uani 1 1 d .
H106 H 0.5473 1.1531 -0.04 0.066 Uiso 1 1 calc R
C107 C 0.4379(3) 1.1906(2) -0.05590(8) 0.0585(11) Uani 1 1 d .
C108 C 0.3563(3) 1.2017(3) -0.04776(8) 0.0604(11) Uani 1 1 d .
H108 H 0.32 1.2259 -0.0619 0.072 Uiso 1 1 calc R
C109 C 0.3260(2) 1.1783(2) -0.01951(8) 0.0512(9) Uani 1 1 d .
C110 C 0.2367(2) 1.1894(3) -0.01096(9) 0.0716(13) Uani 1 1 d .
H11D H 0.2129 1.1387 -0.0051 0.107 Uiso 1 1 calc R
H11E H 0.2065 1.2107 -0.0285 0.107 Uiso 1 1 calc R
H11F H 0.2327 1.226 0.0062 0.107 Uiso 1 1 calc R
C111 C 0.5240(2) 1.1050(2) 0.01764(9) 0.0603(10) Uani 1 1 d .
H11G H 0.5166 1.1339 0.0368 0.09 Uiso 1 1 calc R
H11H H 0.5805 1.1122 0.0103 0.09 Uiso 1 1 calc R
H11I H 0.5136 1.0491 0.0211 0.09 Uiso 1 1 calc R
C112 C 0.4672(3) 1.2128(3) -0.08763(9) 0.0870(16) Uani 1 1 d .
H11J H 0.5265 1.2028 -0.0893 0.131 Uiso 1 1 calc R
H11K H 0.4563 1.2686 -0.0913 0.131 Uiso 1 1 calc R
H11L H 0.4378 1.1813 -0.1029 0.131 Uiso 1 1 calc R
C113 C 0.27780(19) 1.08165(16) 0.10324(7) 0.0321(7) Uani 1 1 d .
C114 C 0.3287(2) 1.05472(19) 0.12646(8) 0.0470(9) Uani 1 1 d .
C115 C 0.2980(3) 1.0633(2) 0.15667(9) 0.0671(13) Uani 1 1 d .
H115 H 0.3315 1.0471 0.1733 0.08 Uiso 1 1 calc R
C116 C 0.2216(4) 1.0943(3) 0.16261(10) 0.0697(13) Uani 1 1 d .
C117 C 0.1728(3) 1.1143(2) 0.13876(10) 0.0594(11) Uani 1 1 d .
H117 H 0.1191 1.1338 0.1429 0.071 Uiso 1 1 calc R
C118 C 0.1976(2) 1.10769(17) 0.10881(7) 0.0390(8) Uani 1 1 d .
C119 C 0.4090(3) 1.0154(2) 0.12006(12) 0.0746(14) Uani 1 1 d .
H11M H 0.3992 0.9603 0.1147 0.112 Uiso 1 1 calc R
H11N H 0.444 1.0181 0.1383 0.112 Uiso 1 1 calc R
H11O H 0.4364 1.0419 0.103 0.112 Uiso 1 1 calc R
C120 C 0.1932(5) 1.1040(4) 0.19551(11) 0.138(3) Uani 1 1 d .
H12D H 0.2248 1.0687 0.2087 0.207 Uiso 1 1 calc R
H12E H 0.1345 1.0913 0.197 0.207 Uiso 1 1 calc R
H12F H 0.2021 1.1584 0.202 0.207 Uiso 1 1 calc R
C121 C 0.1376(2) 1.1224(2) 0.08342(10) 0.0558(10) Uani 1 1 d .
H12G H 0.0994 1.078 0.0819 0.084 Uiso 1 1 calc R
H12H H 0.1676 1.1281 0.0641 0.084 Uiso 1 1 calc R
H12I H 0.1066 1.1705 0.0876 0.084 Uiso 1 1 calc R
C122 C 0.3307(2) 1.41050(19) 0.11784(9) 0.0487(9) Uani 1 1 d .
H12J H 0.2709 1.4098 0.1147 0.073 Uiso 1 1 calc R
H12K H 0.357 1.4402 0.1013 0.073 Uiso 1 1 calc R
H12L H 0.3431 1.4354 0.1375 0.073 Uiso 1 1 calc R
C123 C 0.3229(2) 1.2841(2) 0.14254(8) 0.0521(9) Uani 1 1 d .
H12M H 0.3301 1.3118 0.162 0.078 Uiso 1 1 calc R
H12N H 0.3484 1.2321 0.1439 0.078 Uiso 1 1 calc R
H12O H 0.264 1.2784 0.1382 0.078 Uiso 1 1 calc R
C124 C 0.4498(2) 1.3734(2) 0.03052(8) 0.0440(8) Uani 1 1 d .
C125 C 0.5076(4) 1.3362(3) 0.00978(17) 0.149(4) Uani 1 1 d .
H12P H 0.5458 1.3033 0.0214 0.224 Uiso 1 1 calc R
H12Q H 0.5386 1.3767 -0.0012 0.224 Uiso 1 1 calc R
H12R H 0.4774 1.3036 -0.0049 0.224 Uiso 1 1 calc R
C126 C 0.4980(6) 1.4268(4) 0.05053(15) 0.210(5) Uani 1 1 d .
H12S H 0.4608 1.4537 0.0647 0.316 Uiso 1 1 calc R
H12T H 0.5269 1.4656 0.0379 0.316 Uiso 1 1 calc R
H12U H 0.5383 1.3961 0.0622 0.316 Uiso 1 1 calc R
C127 C 0.3890(4) 1.4180(6) 0.0140(2) 0.242(7) Uani 1 1 d .
H12V H 0.3669 1.3861 -0.0027 0.363 Uiso 1 1 calc R
H12W H 0.4144 1.4655 0.0057 0.363 Uiso 1 1 calc R
H12$ H 0.3442 1.4326 0.0279 0.363 Uiso 1 1 calc R
N1 N 0.30259(15) 1.01758(14) 0.31854(6) 0.0343(6) Uani 1 1 d .
N2 N 0.33859(15) 0.97967(15) 0.27410(6) 0.0359(6) Uani 1 1 d .
N3 N 0.36113(16) 0.77137(14) 0.36909(6) 0.0361(6) Uani 1 1 d .
H3A H 0.4161 0.7673 0.3749 0.043 Uiso 1 1 calc R
N4 N 0.41429(16) 0.77555(15) 0.30168(6) 0.0396(6) Uani 1 1 d .
N5 N 0.34950(16) 1.10637(15) 0.02773(6) 0.0375(6) Uani 1 1 d .
N6 N 0.30556(15) 1.07691(14) 0.07197(5) 0.0311(6) Uani 1 1 d .
N7 N 0.36224(15) 1.32936(14) 0.11787(6) 0.0334(6) Uani 1 1 d .
H7 H 0.4174 1.3333 0.1233 0.04 Uiso 1 1 calc R
N8 N 0.40809(17) 1.31589(15) 0.04923(6) 0.0401(6) Uani 1 1 d .
Cl1 Cl 0.22349(5) 0.79494(5) 0.31913(2) 0.0538(2) Uani 1 1 d .
Cl2 Cl 0.47474(5) 0.90338(5) 0.34866(2) 0.0423(2) Uani 1 1 d .
Cl3 Cl 0.47515(5) 1.19580(5) 0.09917(2) 0.0440(2) Uani 1 1 d .
Cl4 Cl 0.22112(5) 1.29787(5) 0.07051(2) 0.0445(2) Uani 1 1 d .
Ti1 Ti 0.36257(3) 0.83496(3) 0.325427(13) 0.03184(14) Uani 1 1 d .
Ti2 Ti 0.36078(3) 1.25977(3) 0.075332(12) 0.02934(13) Uani 1 1 d .

loop_
_atom_site_aniso_label
_atom_site_aniso_U_11
_atom_site_aniso_U_22
_atom_site_aniso_U_33
_atom_site_aniso_U_23
_atom_site_aniso_U_13
_atom_site_aniso_U_12
C1 0.0245(15) 0.0265(15) 0.0408(17) -0.0024(13) -0.0037(12) -0.0008(12)
C2 0.060(2) 0.0279(17) 0.057(2) 0.0034(16) 0.0000(18) 0.0134(16)
C3 0.064(2) 0.0318(18) 0.052(2) 0.0089(16) -0.0005(18) 0.0130(17)
C4 0.0375(17) 0.0239(15) 0.0432(18) -0.0037(13) -0.0013(14) 0.0082(13)
C5 0.0445(19) 0.0330(18) 0.050(2) -0.0076(15) -0.0084(16) 0.0076(15)
C6 0.069(3) 0.042(2) 0.054(2) -0.0139(18) -0.018(2) 0.0166(19)
C7 0.087(3) 0.047(2) 0.048(2) 0.0019(19) 0.007(2) 0.025(2)
C8 0.062(2) 0.038(2) 0.065(3) 0.0067(18) 0.018(2) 0.0143(18)
C9 0.0392(18) 0.0265(16) 0.058(2) 0.0001(15) 0.0052(16) 0.0106(14)
C10 0.0376(19) 0.042(2) 0.087(3) -0.003(2) -0.0014(19) 0.0017(16)
C11 0.047(2) 0.045(2) 0.085(3) -0.014(2) -0.010(2) -0.0058(18)
C12 0.153(5) 0.096(4) 0.049(3) -0.001(3) 0.018(3) 0.035(4)
C13 0.0365(17) 0.0307(16) 0.0381(17) 0.0029(14) -0.0018(14) 0.0042(13)
C14 0.0393(19) 0.047(2) 0.048(2) 0.0012(17) -0.0057(15) 0.0016(16)
C15 0.063(3) 0.052(2) 0.043(2) -0.0026(17) -0.0112(18) -0.0066(19)
C16 0.067(3) 0.043(2) 0.043(2) 0.0049(17) 0.0074(18) -0.0022(19)
C17 0.050(2) 0.046(2) 0.049(2) 0.0101(17) 0.0140(17) -0.0001(17)
C18 0.0398(18) 0.0358(18) 0.0433(19) 0.0076(15) -0.0001(15) -0.0037(14)
C19 0.041(2) 0.085(3) 0.079(3) -0.017(2) -0.011(2) -0.005(2)
C20 0.105(4) 0.069(3) 0.050(2) -0.010(2) 0.020(2) -0.005(3)
C21 0.040(2) 0.051(2) 0.064(2) 0.0022(19) -0.0006(17) -0.0096(17)
C22 0.057(2) 0.0343(19) 0.074(3) 0.0153(18) -0.002(2) -0.0137(17)
C23 0.058(2) 0.052(2) 0.054(2) 0.0074(18) 0.0083(19) 0.0030(19)
C24 0.054(2) 0.0310(18) 0.0449(19) -0.0037(15) -0.0018(16) 0.0081(15)
C25 0.092(3) 0.048(2) 0.058(3) -0.015(2) -0.015(2) 0.009(2)
C26 0.058(3) 0.064(3) 0.076(3) 0.000(2) 0.012(2) 0.013(2)
C27 0.090(3) 0.039(2) 0.066(3) 0.0028(19) 0.003(2) 0.024(2)
C101 0.0263(15) 0.0281(15) 0.0325(16) -0.0012(13) -0.0014(12) -0.0009(12)
C102 0.072(3) 0.0362(19) 0.051(2) -0.0204(17) 0.0199(19) -0.0151(18)
C103 0.061(2) 0.0237(16) 0.050(2) -0.0090(15) 0.0121(17) -0.0091(15)
C104 0.047(2) 0.0378(18) 0.0322(17) -0.0071(14) 0.0082(14) -0.0092(15)
C105 0.051(2) 0.0395(19) 0.044(2) -0.0107(16) 0.0107(16) -0.0044(16)
C106 0.057(2) 0.056(2) 0.052(2) -0.0117(19) 0.0232(19) -0.0145(19)
C107 0.069(3) 0.067(3) 0.039(2) -0.0055(19) 0.0141(19) -0.027(2)
C108 0.068(3) 0.076(3) 0.038(2) 0.0033(19) -0.0069(19) -0.021(2)
C109 0.047(2) 0.068(3) 0.0387(19) -0.0062(18) 0.0026(16) -0.0131(19)
C110 0.048(2) 0.113(4) 0.053(2) 0.010(2) -0.0015(19) -0.003(2)
C111 0.052(2) 0.061(3) 0.068(3) -0.007(2) 0.012(2) 0.010(2)
C112 0.103(4) 0.106(4) 0.051(3) 0.006(3) 0.023(3) -0.040(3)
C113 0.0448(18) 0.0192(14) 0.0323(16) 0.0000(12) 0.0011(13) -0.0054(13)
C114 0.063(2) 0.0255(17) 0.052(2) 0.0054(15) -0.0152(18) -0.0121(16)
C115 0.114(4) 0.045(2) 0.043(2) 0.0136(18) -0.025(2) -0.033(3)
C116 0.113(4) 0.046(2) 0.050(2) -0.003(2) 0.021(3) -0.019(3)
C117 0.076(3) 0.038(2) 0.065(3) -0.0082(19) 0.034(2) -0.0115(19)
C118 0.051(2) 0.0196(15) 0.0463(19) -0.0037(13) 0.0130(16) -0.0089(14)
C119 0.061(3) 0.046(2) 0.116(4) 0.020(2) -0.031(3) 0.002(2)
C120 0.260(9) 0.108(5) 0.046(3) -0.010(3) 0.057(4) -0.046(5)
C121 0.0369(19) 0.041(2) 0.090(3) 0.003(2) -0.0010(19) -0.0036(16)
C122 0.054(2) 0.0277(17) 0.064(2) -0.0127(16) -0.0114(18) 0.0121(16)
C123 0.068(2) 0.051(2) 0.0380(19) -0.0039(17) 0.0059(18) 0.0016(19)
C124 0.0439(19) 0.0338(18) 0.054(2) 0.0098(16) 0.0107(16) -0.0036(15)
C125 0.162(6) 0.056(3) 0.231(8) 0.007(4) 0.154(6) -0.008(4)
C126 0.376(13) 0.161(7) 0.094(5) -0.027(5) 0.053(6) -0.211(9)
C127 0.079(4) 0.302(12) 0.346(13) 0.293(11) 0.011(6) 0.001(6)
N1 0.0374(14) 0.0241(13) 0.0414(15) -0.0009(11) -0.0033(11) 0.0036(11)
N2 0.0354(14) 0.0298(14) 0.0426(15) 0.0017(12) -0.0034(12) 0.0031(11)
N3 0.0342(14) 0.0256(13) 0.0485(16) 0.0070(12) -0.0010(12) -0.0040(11)
N4 0.0442(16) 0.0283(14) 0.0465(16) -0.0001(12) -0.0015(13) 0.0036(12)
N5 0.0462(16) 0.0306(14) 0.0357(14) -0.0068(11) 0.0088(12) -0.0086(12)
N6 0.0345(14) 0.0251(13) 0.0336(13) -0.0038(11) 0.0026(11) -0.0035(11)
N7 0.0341(14) 0.0235(12) 0.0425(15) -0.0050(11) -0.0052(11) 0.0031(11)
N8 0.0464(16) 0.0299(14) 0.0441(16) 0.0032(12) 0.0025(13) -0.0054(12)
Cl1 0.0375(5) 0.0368(5) 0.0870(7) 0.0005(5) -0.0159(4) -0.0051(4)
Cl2 0.0342(4) 0.0316(4) 0.0613(5) 0.0077(4) -0.0124(4) -0.0031(3)
Cl3 0.0388(4) 0.0320(4) 0.0611(5) -0.0110(4) -0.0128(4) 0.0046(3)
Cl4 0.0367(4) 0.0315(4) 0.0652(5) -0.0021(4) -0.0124(4) 0.0024(3)
Ti1 0.0304(3) 0.0234(3) 0.0417(3) 0.0013(2) -0.0034(2) 0.0011(2)
Ti2 0.0328(3) 0.0214(3) 0.0338(3) -0.0007(2) -0.0016(2) -0.0025(2)

loop_
_atom_type_symbol
_atom_type_description
_atom_type_scat_dispersion_real
_atom_type_scat_dispersion_imag
_atom_type_scat_source
C C 0.0033 0.0016 'International Tables Vol C Tables 4.2.6.8 and 6.1.1.4'
H H 0 0 'International Tables Vol C Tables 4.2.6.8 and 6.1.1.4'
N N 0.0061 0.0033 'International Tables Vol C Tables 4.2.6.8 and 6.1.1.4'
Cl Cl 0.1484 0.1585 'International Tables Vol C Tables 4.2.6.8 and 6.1.1.4'
Ti Ti 0.2776 0.4457 'International Tables Vol C Tables 4.2.6.8 and 6.1.1.4'

loop_
_geom_angle_atom_site_label_1
_geom_angle_atom_site_label_2
_geom_angle_atom_site_label_3
_geom_angle
N2 C1 N1 103.2(2)
N2 C1 Ti1 131.8(2)
N1 C1 Ti1 125.0(2)
C3 C2 N1 106.6(3)
C3 C2 H2 126.7
N1 C2 H2 126.7
C2 C3 N2 106.9(3)
C2 C3 H3 126.5
N2 C3 H3 126.5
C5 C4 C9 122.4(3)
C5 C4 N1 118.6(3)
C9 C4 N1 118.9(3)
C6 C5 C4 117.1(3)
C6 C5 C11 121.1(3)
C4 C5 C11 121.7(3)
C7 C6 C5 122.2(4)
C7 C6 H6 118.9
C5 C6 H6 118.9
C8 C7 C6 118.4(4)
C8 C7 C12 120.2(5)
C6 C7 C12 121.3(5)
C7 C8 C9 122.4(4)
C7 C8 H8 118.8
C9 C8 H8 118.8
C8 C9 C4 117.3(3)
C8 C9 C10 119.9(3)
C4 C9 C10 122.7(3)
C9 C10 H10A 109.5
C9 C10 H10B 109.5
H10A C10 H10B 109.5
C9 C10 H10C 109.5
H10A C10 H10C 109.5
H10B C10 H10C 109.5
C5 C11 H11A 109.5
C5 C11 H11B 109.5
H11A C11 H11B 109.5
C5 C11 H11C 109.5
H11A C11 H11C 109.5
H11B C11 H11C 109.5
C7 C12 H12A 109.5
C7 C12 H12B 109.5
H12A C12 H12B 109.5
C7 C12 H12C 109.5
H12A C12 H12C 109.5
H12B C12 H12C 109.5
C14 C13 C18 122.4(3)
C14 C13 N2 119.1(3)
C18 C13 N2 118.4(3)
C15 C14 C13 117.4(3)
C15 C14 C19 121.2(3)
C13 C14 C19 121.4(3)
C14 C15 C16 122.1(3)
C14 C15 H15 118.9
C16 C15 H15 118.9
C17 C16 C15 118.3(3)
C17 C16 C20 121.1(4)
C15 C16 C20 120.6(4)
C16 C17 C18 122.1(3)
C16 C17 H17 118.9
C18 C17 H17 118.9
C17 C18 C13 117.7(3)
C17 C18 C21 121.5(3)
C13 C18 C21 120.8(3)
C14 C19 H19A 109.5
C14 C19 H19B 109.5
H19A C19 H19B 109.5
C14 C19 H19C 109.5
H19A C19 H19C 109.5
H19B C19 H19C 109.5
C16 C20 H20A 109.5
C16 C20 H20B 109.5
H20A C20 H20B 109.7
C16 C20 H20C 109.3
H20A C20 H20C 109.4
H20B C20 H20C 109.5
C18 C21 H21A 109.5
C18 C21 H21B 109.5
H21A C21 H21B 109.5
C18 C21 H21C 109.5
H21A C21 H21C 109.5
H21B C21 H21C 109.5
N3 C22 H22A 109.5
N3 C22 H22B 109.5
H22A C22 H22B 109.5
N3 C22 H22C 109.5
H22A C22 H22C 109.5
H22B C22 H22C 109.5
N3 C23 H23A 109.5
N3 C23 H23B 109.5
H23A C23 H23B 109.5
N3 C23 H23C 109.5
H23A C23 H23C 109.5
H23B C23 H23C 109.5
N4 C24 C25 108.9(3)
N4 C24 C26 108.9(3)
C25 C24 C26 110.6(3)
N4 C24 C27 109.0(3)
C25 C24 C27 110.4(3)
C26 C24 C27 109.0(3)
C24 C25 H25A 109.5
C24 C25 H25B 109.5
H25A C25 H25B 109.5
C24 C25 H25C 109.5
H25A C25 H25C 109.5
H25B C25 H25C 109.5
C24 C26 H26A 109.5
C24 C26 H26B 109.5
H26A C26 H26B 109.5
C24 C26 H26C 109.5
H26A C26 H26C 109.5
H26B C26 H26C 109.5
C24 C27 H27A 109.5
C24 C27 H27B 109.5
H27A C27 H27B 109.5
C24 C27 H27C 109.5
H27A C27 H27C 109.5
H27B C27 H27C 109.5
N5 C101 N6 102.8(2)
N5 C101 Ti2 132.7(2)
N6 C101 Ti2 124.2(2)
C103 C102 N5 107.1(3)
C103 C102 H102 126.5
N5 C102 H102 126.5
C102 C103 N6 106.3(3)
C102 C103 H103 126.9
N6 C103 H103 126.9
C109 C104 C105 123.1(3)
C109 C104 N5 118.6(3)
C105 C104 N5 118.0(3)
C104 C105 C106 116.9(4)
C104 C105 C111 121.5(3)
C106 C105 C111 121.6(3)
C107 C106 C105 122.1(4)
C107 C106 H106 118.9
C105 C106 H106 118.9
C106 C107 C108 118.6(3)
C106 C107 C112 121.2(4)
C108 C107 C112 120.1(4)
C107 C108 C109 121.9(4)
C107 C108 H108 119
C109 C108 H108 119
C104 C109 C108 117.1(3)
C104 C109 C110 121.2(3)
C108 C109 C110 121.7(4)
C109 C110 H11D 109.5
C109 C110 H11E 109.5
H11D C110 H11E 109.5
C109 C110 H11F 109.5
H11D C110 H11F 109.5
H11E C110 H11F 109.5
C105 C111 H11G 109.5
C105 C111 H11H 109.5
H11G C111 H11H 109.5
C105 C111 H11I 109.5
H11G C111 H11I 109.5
H11H C111 H11I 109.5
C107 C112 H11J 109.5
C107 C112 H11K 109.5
H11J C112 H11K 109.5
C107 C112 H11L 109.5
H11J C112 H11L 109.5
H11K C112 H11L 109.5
C114 C113 C118 122.1(3)
C114 C113 N6 119.4(3)
C118 C113 N6 118.3(3)
C113 C114 C115 116.0(4)
C113 C114 C119 122.1(4)
C115 C114 C119 121.8(4)
C116 C115 C114 122.2(4)
C116 C115 H115 118.9
C114 C115 H115 118.9
C117 C116 C115 118.6(4)
C117 C116 C120 121.7(5)
C115 C116 C120 119.6(5)
C116 C117 C118 122.9(4)
C116 C117 H117 118.5
C118 C117 H117 118.5
C117 C118 C113 117.7(3)
C117 C118 C121 120.2(3)
C113 C118 C121 122.0(3)
C114 C119 H11M 109.5
C114 C119 H11N 109.5
H11M C119 H11N 109.5
C114 C119 H11O 109.5
H11M C119 H11O 109.5
H11N C119 H11O 109.5
C116 C120 H12D 109.5
C116 C120 H12E 109.5
H12D C120 H12E 109.5
C116 C120 H12F 109.5
H12D C120 H12F 109.5
H12E C120 H12F 109.5
C118 C121 H12G 109.5
C118 C121 H12H 109.5
H12G C121 H12H 109.5
C118 C121 H12I 109.5
H12G C121 H12I 109.5
H12H C121 H12I 109.5
N7 C122 H12J 109.5
N7 C122 H12K 109.5
H12J C122 H12K 109.5
N7 C122 H12L 109.5
H12J C122 H12L 109.5
H12K C122 H12L 109.5
N7 C123 H12M 109.5
N7 C123 H12N 109.5
H12M C123 H12N 109.5
N7 C123 H12O 109.5
H12M C123 H12O 109.5
H12N C123 H12O 109.5
C127 C124 N8 108.7(3)
C127 C124 C125 111.1(6)
N8 C124 C125 111.2(3)
C127 C124 C126 109.6(6)
N8 C124 C126 109.1(3)
C125 C124 C126 107.1(5)
C124 C125 H12P 109.5
C124 C125 H12Q 109.5
H12P C125 H12Q 109.5
C124 C125 H12R 109.5
H12P C125 H12R 109.5
H12Q C125 H12R 109.5
C124 C126 H12S 109.5
C124 C126 H12T 109.5
H12S C126 H12T 109.5
C124 C126 H12U 109.5
H12S C126 H12U 109.5
H12T C126 H12U 109.5
C124 C127 H12V 109.5
C124 C127 H12W 109.5
H12V C127 H12W 109.5
C124 C127 H12$ 109.5
H12V C127 H12$ 109.5
H12W C127 H12$ 109.5
C1 N1 C2 111.8(3)
C1 N1 C4 125.0(2)
C2 N1 C4 123.1(3)
C1 N2 C3 111.5(3)
C1 N2 C13 127.0(3)
C3 N2 C13 121.5(3)
C23 N3 C22 110.1(3)
C23 N3 Ti1 109.9(2)
C22 N3 Ti1 119.8(2)
C23 N3 H3A 105.3
C22 N3 H3A 105.3
Ti1 N3 H3A 105.3
C24 N4 Ti1 173.0(2)
C101 N5 C102 111.5(3)
C101 N5 C104 128.6(3)
C102 N5 C104 119.9(3)
C101 N6 C103 112.4(3)
C101 N6 C113 124.6(2)
C103 N6 C113 123.0(2)
C123 N7 C122 109.9(3)
C123 N7 Ti2 109.46(19)
C122 N7 Ti2 119.9(2)
C123 N7 H7 105.5
C122 N7 H7 105.5
Ti2 N7 H7 105.5
C124 N8 Ti2 171.0(2)
N4 Ti1 N3 104.30(11)
N4 Ti1 C1 112.31(12)
N3 Ti1 C1 142.97(10)
N4 Ti1 Cl1 103.35(10)
N3 Ti1 Cl1 87.10(7)
C1 Ti1 Cl1 89.67(7)
N4 Ti1 Cl2 100.17(10)
N3 Ti1 Cl2 83.01(7)
C1 Ti1 Cl2 85.31(7)
Cl1 Ti1 Cl2 156.09(4)
N8 Ti2 N7 105.29(11)
N8 Ti2 C101 109.97(12)
N7 Ti2 C101 144.13(10)
N8 Ti2 Cl4 102.81(10)
N7 Ti2 Cl4 86.46(7)
C101 Ti2 Cl4 91.96(8)
N8 Ti2 Cl3 101.62(10)
N7 Ti2 Cl3 82.44(7)
C101 Ti2 Cl3 84.27(8)
Cl4 Ti2 Cl3 155.08(4)

loop_
_geom_bond_atom_site_label_1
_geom_bond_atom_site_label_2
_geom_bond_distance
C1 N2 1.358(4)
C1 N1 1.362(4)
C1 Ti1 2.297(3)
C2 C3 1.332(5)
C2 N1 1.382(4)
C2 H2 0.95
C3 N2 1.387(4)
C3 H3 0.95
C4 C5 1.391(4)
C4 C9 1.397(4)
C4 N1 1.442(4)
C5 C6 1.390(5)
C5 C11 1.504(5)
C6 C7 1.382(6)
C6 H6 0.95
C7 C8 1.377(6)
C7 C12 1.517(5)
C8 C9 1.383(5)
C8 H8 0.95
C9 C10 1.502(5)
C10 H10A 0.98
C10 H10B 0.98
C10 H10C 0.98
C11 H11A 0.98
C11 H11B 0.98
C11 H11C 0.98
C12 H12A 0.98
C12 H12B 0.98
C12 H12C 0.98
C13 C14 1.389(4)
C13 C18 1.392(4)
C13 N2 1.442(4)
C14 C15 1.387(5)
C14 C19 1.506(5)
C15 C16 1.390(5)
C15 H15 0.95
C16 C17 1.379(5)
C16 C20 1.515(5)
C17 C18 1.385(5)
C17 H17 0.95
C18 C21 1.501(5)
C19 H19A 0.98
C19 H19B 0.98
C19 H19C 0.98
C20 H20A 0.9794
C20 H20B 0.9784
C20 H20C 0.9818
C21 H21A 0.98
C21 H21B 0.98
C21 H21C 0.98
C22 N3 1.481(4)
C22 H22A 0.98
C22 H22B 0.98
C22 H22C 0.98
C23 N3 1.470(4)
C23 H23A 0.98
C23 H23B 0.98
C23 H23C 0.98
C24 N4 1.447(4)
C24 C25 1.517(5)
C24 C26 1.518(5)
C24 C27 1.526(5)
C25 H25A 0.98
C25 H25B 0.98
C25 H25C 0.98
C26 H26A 0.98
C26 H26B 0.98
C26 H26C 0.98
C27 H27A 0.98
C27 H27B 0.98
C27 H27C 0.98
C101 N5 1.356(4)
C101 N6 1.363(4)
C101 Ti2 2.277(3)
C102 C103 1.331(5)
C102 N5 1.389(4)
C102 H102 0.95
C103 N6 1.378(4)
C103 H103 0.95
C104 C109 1.385(5)
C104 C105 1.388(5)
C104 N5 1.445(4)
C105 C106 1.393(5)
C105 C111 1.504(5)
C106 C107 1.373(6)
C106 H106 0.95
C107 C108 1.385(6)
C107 C112 1.516(5)
C108 C109 1.389(5)
C108 H108 0.95
C109 C110 1.509(5)
C110 H11D 0.98
C110 H11E 0.98
C110 H11F 0.98
C111 H11G 0.98
C111 H11H 0.98
C111 H11I 0.98
C112 H11J 0.98
C112 H11K 0.98
C112 H11L 0.98
C113 C114 1.388(4)
C113 C118 1.397(4)
C113 N6 1.444(4)
C114 C115 1.421(6)
C114 C119 1.492(6)
C115 C116 1.373(6)
C115 H115 0.95
C116 C117 1.354(6)
C116 C120 1.521(6)
C117 C118 1.376(5)
C117 H117 0.95
C118 C121 1.499(5)
C119 H11M 0.98
C119 H11N 0.98
C119 H11O 0.98
C120 H12D 0.98
C120 H12E 0.98
C120 H12F 0.98
C121 H12G 0.98
C121 H12H 0.98
C121 H12I 0.98
C122 N7 1.474(4)
C122 H12J 0.98
C122 H12K 0.98
C122 H12L 0.98
C123 N7 1.473(4)
C123 H12M 0.98
C123 H12N 0.98
C123 H12O 0.98
C124 C127 1.439(7)
C124 N8 1.446(4)
C124 C125 1.452(6)
C124 C126 1.486(7)
C125 H12P 0.98
C125 H12Q 0.98
C125 H12R 0.98
C126 H12S 0.98
C126 H12T 0.98
C126 H12U 0.98
C127 H12V 0.98
C127 H12W 0.98
C127 H12$ 0.98
N3 Ti1 2.197(3)
N3 H3A 0.93
N4 Ti1 1.677(3)
N7 Ti2 2.208(2)
N7 H7 0.93
N8 Ti2 1.676(3)
Cl1 Ti1 2.3748(10)
Cl2 Ti1 2.3895(9)
Cl3 Ti2 2.3926(9)
Cl4 Ti2 2.3681(9)
